data_7030520
loop_
_publ_author_name
'Broomfield, Lewis M.'
'Wright, Joseph A.'
'Bochmann, Manfred'

_publ_section_title
;
 Synthesis, structures and reactivity of 2-phosphorylmethyl-1H-pyrrolato
 complexes of titanium, yttrium and zinc
;
_journal_coden_ASTM DTARAF
_journal_issue 39
_journal_name_full 'Dalton Transactions'
_journal_page_first 8269
_journal_page_last 8279
_journal_paper_doi 10.1039/b908394d
_journal_year 2009
_chemical_formula_moiety 'C38 H66 N4 O2 P2 Ti'
_chemical_formula_structural '[Pyr-P(O)Cy2]2Ti(NMe2)2'
_chemical_formula_sum 'C38 H66 N4 O2 P2 Ti'
_chemical_formula_weight 720.79
_space_group_IT_number 2
_symmetry_cell_setting triclinic
_symmetry_Int_Tables_number 2
_symmetry_space_group_name_Hall '-P 1'
_symmetry_space_group_name_H-M 'P -1'
_atom_sites_solution_hydrogens geom
_atom_sites_solution_primary direct
_atom_sites_solution_secondary difmap
_cell_angle_alpha 81.173(3)
_cell_angle_beta 88.666(2)
_cell_angle_gamma 89.788(3)
_cell_formula_units_Z 4
_cell_length_a 10.7254(5)
_cell_length_b 19.2509(7)
_cell_length_c 19.6142(8)
_cell_measurement_reflns_used 128503
_cell_measurement_temperature 120(2)
_cell_measurement_theta_max 27.48
_cell_measurement_theta_min 2.91
_cell_volume 4000.8(3)
_computing_cell_refinement 'DENZO (Otwinowski & Minor, 1997) & COLLECT (Hooft, R.W.W., 1998)'
_computing_data_collection 'COLLECT (Hooft, R.W.W., 1998)'
_computing_data_reduction 'DENZO (Otwinowski & Minor, 1997) & COLLECT (Hooft, R.W.W., 1998)'
_computing_molecular_graphics 'ORTEP-3 (Farrugia, 1997)'
_computing_publication_material
;
SHELXL-97, PLATON (Spek, 2003), WinGX (Farrugia, 1999)
and enCIFer (Allen <i>et al.</i>, 2004)
;
_computing_structure_refinement 'SHELXL-97 (Sheldrick, 1997)'
_computing_structure_solution 'SHELXS-97 (Sheldrick, 1997)'
_diffrn_ambient_temperature 120(2)
_diffrn_detector_area_resol_mean 9.091
_diffrn_measured_fraction_theta_full 0.991
_diffrn_measured_fraction_theta_max 0.991
_diffrn_measurement_device_type 'Bruker-Nonius Roper CCD camera on \k-goniostat'
_diffrn_measurement_method '\f & \w scans'
_diffrn_radiation_monochromator graphite
_diffrn_radiation_source 'Bruker-Nonius FR591 rotating anode'
_diffrn_radiation_type MoK\a
_diffrn_radiation_wavelength 0.71073
_diffrn_reflns_av_R_equivalents 0.0865
_diffrn_reflns_av_sigmaI/netI 0.0744
_diffrn_reflns_limit_h_max 11
_diffrn_reflns_limit_h_min -11
_diffrn_reflns_limit_k_max 20
_diffrn_reflns_limit_k_min -20
_diffrn_reflns_limit_l_max 21
_diffrn_reflns_limit_l_min -21
_diffrn_reflns_number 44782
_diffrn_reflns_theta_full 22.50
_diffrn_reflns_theta_max 22.50
_diffrn_reflns_theta_min 2.94
_diffrn_standards_number 0
_exptl_absorpt_coefficient_mu 0.330
_exptl_absorpt_correction_T_max 0.9837
_exptl_absorpt_correction_T_min 0.6427
_exptl_absorpt_correction_type multi-scan
_exptl_absorpt_process_details '(SADABS 2007/2; Sheldrick, 2007)'
_exptl_crystal_colour orange
_exptl_crystal_density_diffrn 1.197
_exptl_crystal_density_method 'not measured'
_exptl_crystal_description block
_exptl_crystal_F_000 1560
_exptl_crystal_size_max 0.12
_exptl_crystal_size_mid 0.08
_exptl_crystal_size_min 0.05
_refine_diff_density_max 2.670
_refine_diff_density_min -0.604
_refine_diff_density_rms 0.126
_refine_ls_extinction_method none
_refine_ls_goodness_of_fit_ref 1.067
_refine_ls_hydrogen_treatment constr
_refine_ls_matrix_type full
_refine_ls_number_parameters 858
_refine_ls_number_reflns 10375
_refine_ls_number_restraints 0
_refine_ls_restrained_S_all 1.067
_refine_ls_R_factor_all 0.1541
_refine_ls_R_factor_gt 0.1244
_refine_ls_shift/su_max 0.000
_refine_ls_shift/su_mean 0.000
_refine_ls_structure_factor_coef Fsqd
_refine_ls_weighting_details 'calc w=1/[\s^2^(Fo^2^)+(0.1658P)^2^+36.7696P] where P=(Fo^2^+2Fc^2^)/3'
_refine_ls_weighting_scheme calc
_refine_ls_wR_factor_gt 0.3093
_refine_ls_wR_factor_ref 0.3343
_reflns_number_gt 8151
_reflns_number_total 10375
_reflns_threshold_expression I>2\s(I)
_cod_duplicate_entry 7002383
_cod_data_source_file b908394d.txt
_cod_data_source_block 5d
_cod_database_code 7030520

loop_
_symmetry_equiv_pos_as_xyz
'x, y, z'
'-x, -y, -z'

loop_
_atom_site_label
_atom_site_type_symbol
_atom_site_fract_x
_atom_site_fract_y
_atom_site_fract_z
_atom_site_U_iso_or_equiv
_atom_site_adp_type
_atom_site_occupancy
_atom_site_symmetry_multiplicity
_atom_site_calc_flag
_atom_site_refinement_flags
Ti1 Ti 1.05897(19) 0.01121(9) 0.24605(10) 0.0288(5) Uani 1 1 d .
N1 N 0.9519(9) -0.0482(4) 0.3314(4) 0.031(2) Uani 1 1 d .
N2 N 1.0680(9) -0.0749(4) 0.1930(4) 0.030(2) Uani 1 1 d .
N3 N 1.1459(10) 0.0694(5) 0.1704(5) 0.038(2) Uani 1 1 d .
N4 N 1.2054(10) -0.0070(5) 0.3022(5) 0.042(2) Uani 1 1 d .
O1 O 1.0064(7) 0.1003(4) 0.2834(3) 0.0317(18) Uani 1 1 d .
O2 O 0.8762(7) 0.0277(4) 0.2028(4) 0.0362(19) Uani 1 1 d .
P1 P 0.9391(3) 0.11193(14) 0.35027(14) 0.0289(7) Uani 1 1 d .
P2 P 0.8216(3) 0.00165(15) 0.14301(15) 0.0360(8) Uani 1 1 d .
C1 C 0.9632(13) 0.0369(5) 0.4161(6) 0.041(3) Uani 1 1 d .
H1A H 1.0533 0.0318 0.4257 0.049 Uiso 1 1 calc R
H1B H 0.9189 0.0443 0.4592 0.049 Uiso 1 1 calc R
C2 C 0.9166(11) -0.0282(6) 0.3936(6) 0.036(3) Uani 1 1 d .
C3 C 0.8899(13) -0.1111(6) 0.3297(6) 0.046(3) Uani 1 1 d .
H3 H 0.8977 -0.1381 0.2931 0.055 Uiso 1 1 calc R
C4 C 0.8166(14) -0.1289(6) 0.3872(6) 0.047(3) Uani 1 1 d .
H4 H 0.7668 -0.1700 0.3982 0.056 Uiso 1 1 calc R
C5 C 0.8288(13) -0.0756(6) 0.4268(6) 0.045(3) Uani 1 1 d .
H5 H 0.7852 -0.0720 0.4689 0.054 Uiso 1 1 calc R
C6 C 1.0046(11) 0.1894(5) 0.3769(5) 0.032(3) Uani 1 1 d .
H6 H 0.9734 0.2307 0.3446 0.038 Uiso 1 1 calc R
C7 C 1.1455(11) 0.1889(6) 0.3680(6) 0.039(3) Uani 1 1 d .
H7A H 1.1680 0.1816 0.3204 0.047 Uiso 1 1 calc R
H7B H 1.1805 0.1494 0.4003 0.047 Uiso 1 1 calc R
C8 C 1.2018(12) 0.2581(6) 0.3820(6) 0.042(3) Uani 1 1 d .
H8A H 1.2939 0.2558 0.3782 0.050 Uiso 1 1 calc R
H8B H 1.1730 0.2972 0.3471 0.050 Uiso 1 1 calc R
C9 C 1.1633(12) 0.2721(6) 0.4537(6) 0.040(3) Uani 1 1 d .
H9A H 1.2003 0.2357 0.4886 0.048 Uiso 1 1 calc R
H9B H 1.1963 0.3183 0.4608 0.048 Uiso 1 1 calc R
C10 C 1.0243(14) 0.2716(7) 0.4638(7) 0.055(4) Uani 1 1 d .
H10A H 0.9877 0.3112 0.4324 0.066 Uiso 1 1 calc R
H10B H 1.0031 0.2782 0.5118 0.066 Uiso 1 1 calc R
C11 C 0.9678(12) 0.2016(7) 0.4494(6) 0.045(3) Uani 1 1 d .
H11A H 0.9985 0.1623 0.4834 0.054 Uiso 1 1 calc R
H11B H 0.8758 0.2033 0.4542 0.054 Uiso 1 1 calc R
C12 C 0.7794(15) 0.1199(5) 0.3366(6) 0.053(4) Uani 1 1 d .
H12 H 0.7562 0.0763 0.3179 0.063 Uiso 1 1 calc R
C13 C 0.6892(11) 0.1216(7) 0.3996(6) 0.044(3) Uani 1 1 d .
H13A H 0.7075 0.0809 0.4353 0.052 Uiso 1 1 calc R
H13B H 0.7052 0.1648 0.4196 0.052 Uiso 1 1 calc R
C14 C 0.5540(12) 0.1196(7) 0.3820(7) 0.049(3) Uani 1 1 d .
H14A H 0.5019 0.1230 0.4237 0.059 Uiso 1 1 calc R
H14B H 0.5352 0.0743 0.3665 0.059 Uiso 1 1 calc R
C15 C 0.5218(13) 0.1802(7) 0.3252(7) 0.053(3) Uani 1 1 d .
H15A H 0.5305 0.2254 0.3427 0.064 Uiso 1 1 calc R
H15B H 0.4341 0.1756 0.3118 0.064 Uiso 1 1 calc R
C16 C 0.6081(12) 0.1797(8) 0.2620(7) 0.054(4) Uani 1 1 d .
H16A H 0.5916 0.1369 0.2414 0.065 Uiso 1 1 calc R
H16B H 0.5890 0.2210 0.2271 0.065 Uiso 1 1 calc R
C17 C 0.7431(13) 0.1814(7) 0.2791(7) 0.051(3) Uani 1 1 d .
H17A H 0.7619 0.2267 0.2946 0.061 Uiso 1 1 calc R
H17B H 0.7943 0.1785 0.2370 0.061 Uiso 1 1 calc R
C18 C 0.9452(12) -0.0268(6) 0.0908(5) 0.040(3) Uani 1 1 d .
H18A H 0.9099 -0.0438 0.0502 0.048 Uiso 1 1 calc R
H18B H 1.0011 0.0133 0.0740 0.048 Uiso 1 1 calc R
C19 C 1.0183(12) -0.0848(6) 0.1319(5) 0.036(3) Uani 1 1 d .
C20 C 1.1351(12) -0.1372(6) 0.2151(6) 0.041(3) Uani 1 1 d .
H20 H 1.1806 -0.1462 0.2565 0.050 Uiso 1 1 calc R
C21 C 1.1253(13) -0.1828(6) 0.1686(7) 0.045(3) Uani 1 1 d .
H21 H 1.1619 -0.2281 0.1709 0.054 Uiso 1 1 calc R
C22 C 1.0482(13) -0.1478(7) 0.1159(7) 0.051(4) Uani 1 1 d .
H22 H 1.0226 -0.1661 0.0761 0.061 Uiso 1 1 calc R
C23 C 0.7221(12) -0.0729(6) 0.1705(6) 0.040(3) Uani 1 1 d .
H23 H 0.7761 -0.1069 0.2002 0.048 Uiso 1 1 calc R
C24 C 0.6778(14) -0.1138(6) 0.1147(7) 0.051(3) Uani 1 1 d .
H24A H 0.6248 -0.0829 0.0822 0.061 Uiso 1 1 calc R
H24B H 0.7509 -0.1281 0.0884 0.061 Uiso 1 1 calc R
C25 C 0.6040(13) -0.1788(6) 0.1458(7) 0.050(3) Uani 1 1 d .
H25A H 0.5711 -0.2015 0.1079 0.061 Uiso 1 1 calc R
H25B H 0.6609 -0.2126 0.1726 0.061 Uiso 1 1 calc R
C26 C 0.4988(14) -0.1636(7) 0.1913(8) 0.060(4) Uani 1 1 d .
H26A H 0.4582 -0.2082 0.2123 0.073 Uiso 1 1 calc R
H26B H 0.4361 -0.1344 0.1638 0.073 Uiso 1 1 calc R
C27 C 0.5459(19) -0.1242(7) 0.2492(7) 0.079(6) Uani 1 1 d .
H27A H 0.4741 -0.1121 0.2777 0.094 Uiso 1 1 calc R
H27B H 0.6022 -0.1554 0.2795 0.094 Uiso 1 1 calc R
C28 C 0.6156(16) -0.0573(7) 0.2185(8) 0.065(4) Uani 1 1 d .
H28A H 0.5567 -0.0239 0.1926 0.078 Uiso 1 1 calc R
H28B H 0.6492 -0.0347 0.2563 0.078 Uiso 1 1 calc R
C29 C 0.7302(14) 0.0733(7) 0.0974(7) 0.054(4) Uani 1 1 d .
H29 H 0.6655 0.0848 0.1315 0.065 Uiso 1 1 calc R
C30 C 0.8113(19) 0.1387(7) 0.0804(11) 0.096(7) Uani 1 1 d .
H30A H 0.8756 0.1315 0.0451 0.115 Uiso 1 1 calc R
H30B H 0.8540 0.1479 0.1223 0.115 Uiso 1 1 calc R
C31 C 0.724(3) 0.2048(9) 0.0516(11) 0.116(8) Uani 1 1 d .
H31A H 0.6645 0.2142 0.0884 0.139 Uiso 1 1 calc R
H31B H 0.7765 0.2472 0.0384 0.139 Uiso 1 1 calc R
C32 C 0.6589(19) 0.1914(8) -0.0051(9) 0.084(6) Uani 1 1 d .
H32A H 0.7179 0.1810 -0.0417 0.101 Uiso 1 1 calc R
H32B H 0.6093 0.2333 -0.0237 0.101 Uiso 1 1 calc R
C33 C 0.574(3) 0.1297(11) 0.0166(15) 0.171(15) Uani 1 1 d .
H33A H 0.5205 0.1218 -0.0220 0.206 Uiso 1 1 calc R
H33B H 0.5195 0.1380 0.0561 0.206 Uiso 1 1 calc R
C34 C 0.664(3) 0.0616(9) 0.0389(13) 0.141(11) Uani 1 1 d .
H34A H 0.6135 0.0183 0.0499 0.169 Uiso 1 1 calc R
H34B H 0.7232 0.0559 0.0006 0.169 Uiso 1 1 calc R
C35 C 1.2482(12) 0.0436(7) 0.1303(7) 0.054(4) Uani 1 1 d .
H35A H 1.2239 0.0464 0.0821 0.081 Uiso 1 1 calc R
H35B H 1.2664 -0.0054 0.1493 0.081 Uiso 1 1 calc R
H35C H 1.3225 0.0724 0.1326 0.081 Uiso 1 1 calc R
C36 C 1.1295(14) 0.1442(6) 0.1479(7) 0.054(4) Uani 1 1 d .
H36A H 1.2004 0.1698 0.1625 0.081 Uiso 1 1 calc R
H36B H 1.0522 0.1598 0.1685 0.081 Uiso 1 1 calc R
H36C H 1.1247 0.1534 0.0975 0.081 Uiso 1 1 calc R
C37 C 1.2203(12) -0.0615(6) 0.3629(6) 0.043(3) Uani 1 1 d .
H37A H 1.2941 -0.0900 0.3560 0.065 Uiso 1 1 calc R
H37B H 1.1462 -0.0916 0.3690 0.065 Uiso 1 1 calc R
H37C H 1.2306 -0.0391 0.4040 0.065 Uiso 1 1 calc R
C38 C 1.3126(12) 0.0386(6) 0.2967(7) 0.051(3) Uani 1 1 d .
H38A H 1.3228 0.0565 0.3404 0.077 Uiso 1 1 calc R
H38B H 1.3007 0.0781 0.2596 0.077 Uiso 1 1 calc R
H38C H 1.3873 0.0123 0.2865 0.077 Uiso 1 1 calc R
Ti2 Ti 0.46519(19) 0.51043(9) 0.24198(10) 0.0286(5) Uani 1 1 d .
N5 N 0.4560(9) 0.4225(4) 0.1929(4) 0.031(2) Uani 1 1 d .
N6 N 0.5664(9) 0.4512(4) 0.3260(5) 0.035(2) Uani 1 1 d .
N7 N 0.3814(9) 0.5675(5) 0.1676(5) 0.038(2) Uani 1 1 d .
N8 N 0.3177(9) 0.4933(4) 0.3005(5) 0.037(2) Uani 1 1 d .
O3 O 0.6466(7) 0.5283(3) 0.1936(4) 0.0319(18) Uani 1 1 d .
O4 O 0.5176(7) 0.5996(3) 0.2781(3) 0.0289(17) Uani 1 1 d .
P3 P 0.7072(3) 0.49816(15) 0.13370(14) 0.0327(7) Uani 1 1 d .
P4 P 0.5761(3) 0.61024(14) 0.34607(14) 0.0296(7) Uani 1 1 d .
C39 C 0.5857(11) 0.4648(6) 0.0854(5) 0.036(3) Uani 1 1 d .
H39A H 0.5302 0.5039 0.0663 0.043 Uiso 1 1 calc R
H39B H 0.6233 0.4444 0.0464 0.043 Uiso 1 1 calc R
C40 C 0.5108(11) 0.4095(6) 0.1311(6) 0.035(3) Uani 1 1 d .
C41 C 0.3899(12) 0.3606(6) 0.2170(6) 0.039(3) Uani 1 1 d .
H41 H 0.3429 0.3529 0.2591 0.047 Uiso 1 1 calc R
C42 C 0.4011(12) 0.3136(6) 0.1732(7) 0.043(3) Uani 1 1 d .
H42 H 0.3637 0.2684 0.1786 0.052 Uiso 1 1 calc R
C43 C 0.4781(12) 0.3437(6) 0.1182(6) 0.043(3) Uani 1 1 d .
H43 H 0.5032 0.3227 0.0793 0.051 Uiso 1 1 calc R
C44 C 0.7898(12) 0.5653(6) 0.0742(6) 0.040(3) Uani 1 1 d .
H44 H 0.8257 0.5428 0.0355 0.048 Uiso 1 1 calc R
C45 C 0.7020(14) 0.6231(7) 0.0441(7) 0.058(4) Uani 1 1 d .
H45A H 0.6593 0.6426 0.0823 0.069 Uiso 1 1 calc R
H45B H 0.6376 0.6028 0.0177 0.069 Uiso 1 1 calc R
C46 C 0.7677(16) 0.6823(7) -0.0029(8) 0.065(4) Uani 1 1 d .
H46A H 0.8030 0.6643 -0.0439 0.078 Uiso 1 1 calc R
H46B H 0.7066 0.7196 -0.0191 0.078 Uiso 1 1 calc R
C47 C 0.8708(14) 0.7131(7) 0.0341(7) 0.055(4) Uani 1 1 d .
H47A H 0.8346 0.7358 0.0720 0.066 Uiso 1 1 calc R
H47B H 0.9158 0.7494 0.0016 0.066 Uiso 1 1 calc R
C48 C 0.9613(13) 0.6560(6) 0.0633(7) 0.052(3) Uani 1 1 d .
H48A H 1.0055 0.6377 0.0249 0.063 Uiso 1 1 calc R
H48B H 1.0243 0.6763 0.0907 0.063 Uiso 1 1 calc R
C49 C 0.8945(14) 0.5963(7) 0.1085(7) 0.055(4) Uani 1 1 d .
H49A H 0.9557 0.5587 0.1236 0.066 Uiso 1 1 calc R
H49B H 0.8612 0.6136 0.1503 0.066 Uiso 1 1 calc R
C50 C 0.8038(11) 0.4247(5) 0.1646(5) 0.030(3) Uani 1 1 d .
H50 H 0.7455 0.3867 0.1861 0.036 Uiso 1 1 calc R
C51 C 0.8908(13) 0.4383(6) 0.2226(6) 0.040(3) Uani 1 1 d .
H51A H 0.8415 0.4564 0.2594 0.048 Uiso 1 1 calc R
H51B H 0.9533 0.4744 0.2039 0.048 Uiso 1 1 calc R
C52 C 0.9581(13) 0.3698(6) 0.2531(7) 0.046(3) Uani 1 1 d .
H52A H 1.0179 0.3803 0.2879 0.056 Uiso 1 1 calc R
H52B H 0.8960 0.3359 0.2768 0.056 Uiso 1 1 calc R
C53 C 1.0256(12) 0.3376(7) 0.1993(7) 0.050(3) Uani 1 1 d .
H53A H 1.0625 0.2925 0.2207 0.060 Uiso 1 1 calc R
H53B H 1.0947 0.3690 0.1799 0.060 Uiso 1 1 calc R
C54 C 0.9433(12) 0.3243(6) 0.1415(6) 0.044(3) Uani 1 1 d .
H54A H 0.8787 0.2892 0.1597 0.053 Uiso 1 1 calc R
H54B H 0.9939 0.3048 0.1060 0.053 Uiso 1 1 calc R
C55 C 0.8801(13) 0.3931(6) 0.1087(6) 0.043(3) Uani 1 1 d .
H55A H 0.8243 0.3835 0.0717 0.051 Uiso 1 1 calc R
H55B H 0.9444 0.4272 0.0877 0.051 Uiso 1 1 calc R
C56 C 0.5432(12) 0.5353(5) 0.4110(5) 0.035(3) Uani 1 1 d .
H56A H 0.5811 0.5423 0.4550 0.042 Uiso 1 1 calc R
H56B H 0.4519 0.5305 0.4188 0.042 Uiso 1 1 calc R
C57 C 0.5941(11) 0.4703(5) 0.3887(5) 0.031(3) Uani 1 1 d .
C58 C 0.6245(12) 0.3881(5) 0.3246(6) 0.038(3) Uani 1 1 d .
H58 H 0.6197 0.3616 0.2877 0.046 Uiso 1 1 calc R
C59 C 0.6909(13) 0.3681(6) 0.3834(6) 0.046(3) Uani 1 1 d .
H59 H 0.7397 0.3267 0.3938 0.055 Uiso 1 1 calc R
C60 C 0.6728(13) 0.4206(6) 0.4252(6) 0.044(3) Uani 1 1 d .
H60 H 0.7071 0.4220 0.4693 0.053 Uiso 1 1 calc R
C61 C 0.7402(15) 0.6163(6) 0.3354(6) 0.050(4) Uani 1 1 d .
H61 H 0.7659 0.5733 0.3157 0.060 Uiso 1 1 calc R
C62 C 0.8159(14) 0.6146(9) 0.4002(7) 0.062(4) Uani 1 1 d .
H62A H 0.7925 0.6555 0.4228 0.075 Uiso 1 1 calc R
H62B H 0.7946 0.5715 0.4327 0.075 Uiso 1 1 calc R
C63 C 0.9545(13) 0.6161(8) 0.3859(7) 0.056(4) Uani 1 1 d .
H63A H 0.9985 0.6178 0.4294 0.067 Uiso 1 1 calc R
H63B H 0.9798 0.5723 0.3686 0.067 Uiso 1 1 calc R
C64 C 0.9927(13) 0.6783(7) 0.3336(8) 0.059(4) Uani 1 1 d .
H64A H 0.9775 0.7220 0.3531 0.070 Uiso 1 1 calc R
H64B H 1.0830 0.6754 0.3228 0.070 Uiso 1 1 calc R
C65 C 0.9212(13) 0.6806(7) 0.2686(7) 0.057(4) Uani 1 1 d .
H65A H 0.9428 0.7242 0.2369 0.068 Uiso 1 1 calc R
H65B H 0.9459 0.6402 0.2457 0.068 Uiso 1 1 calc R
C66 C 0.7839(12) 0.6784(6) 0.2822(7) 0.048(3) Uani 1 1 d .
H66A H 0.7415 0.6763 0.2382 0.057 Uiso 1 1 calc R
H66B H 0.7580 0.7226 0.2984 0.057 Uiso 1 1 calc R
C67 C 0.5060(11) 0.6894(6) 0.3715(6) 0.035(3) Uani 1 1 d .
H67 H 0.5401 0.7302 0.3387 0.042 Uiso 1 1 calc R
C68 C 0.5388(12) 0.7020(7) 0.4444(6) 0.043(3) Uani 1 1 d .
H68A H 0.5101 0.6615 0.4784 0.052 Uiso 1 1 calc R
H68B H 0.6304 0.7056 0.4476 0.052 Uiso 1 1 calc R
C69 C 0.4785(12) 0.7689(7) 0.4617(7) 0.050(3) Uani 1 1 d .
H69A H 0.4935 0.7725 0.5106 0.060 Uiso 1 1 calc R
H69B H 0.5181 0.8099 0.4329 0.060 Uiso 1 1 calc R
C70 C 0.3438(12) 0.7708(6) 0.4503(6) 0.041(3) Uani 1 1 d .
H70A H 0.3113 0.8175 0.4572 0.049 Uiso 1 1 calc R
H70B H 0.3026 0.7351 0.4852 0.049 Uiso 1 1 calc R
C71 C 0.3092(13) 0.7572(6) 0.3785(6) 0.042(3) Uani 1 1 d .
H71A H 0.2174 0.7536 0.3759 0.050 Uiso 1 1 calc R
H71B H 0.3376 0.7970 0.3436 0.050 Uiso 1 1 calc R
C72 C 0.3690(11) 0.6895(6) 0.3624(6) 0.039(3) Uani 1 1 d .
H72A H 0.3318 0.6490 0.3933 0.047 Uiso 1 1 calc R
H72B H 0.3512 0.6839 0.3143 0.047 Uiso 1 1 calc R
C73 C 0.4025(15) 0.6426(6) 0.1416(7) 0.053(4) Uani 1 1 d .
H73A H 0.4187 0.6489 0.0916 0.080 Uiso 1 1 calc R
H73B H 0.4745 0.6592 0.1643 0.080 Uiso 1 1 calc R
H73C H 0.3284 0.6696 0.1514 0.080 Uiso 1 1 calc R
C74 C 0.2810(12) 0.5431(7) 0.1296(7) 0.051(3) Uani 1 1 d .
H74A H 0.2031 0.5661 0.1408 0.077 Uiso 1 1 calc R
H74B H 0.2723 0.4921 0.1423 0.077 Uiso 1 1 calc R
H74C H 0.2995 0.5546 0.0800 0.077 Uiso 1 1 calc R
C75 C 0.2965(13) 0.4382(6) 0.3603(6) 0.049(3) Uani 1 1 d .
H75A H 0.2885 0.4598 0.4023 0.073 Uiso 1 1 calc R
H75B H 0.3671 0.4055 0.3643 0.073 Uiso 1 1 calc R
H75C H 0.2198 0.4126 0.3541 0.073 Uiso 1 1 calc R
C76 C 0.2052(11) 0.5373(8) 0.2936(7) 0.051(3) Uani 1 1 d .
H76A H 0.1335 0.5086 0.2852 0.076 Uiso 1 1 calc R
H76B H 0.2168 0.5755 0.2547 0.076 Uiso 1 1 calc R
H76C H 0.1903 0.5572 0.3361 0.076 Uiso 1 1 calc R

loop_
_atom_site_aniso_label
_atom_site_aniso_U_11
_atom_site_aniso_U_22
_atom_site_aniso_U_33
_atom_site_aniso_U_23
_atom_site_aniso_U_13
_atom_site_aniso_U_12
Ti1 0.0375(12) 0.0197(10) 0.0292(11) -0.0041(8) 0.0000(9) -0.0020(8)
N1 0.039(6) 0.028(5) 0.028(5) -0.008(4) -0.005(4) -0.001(4)
N2 0.039(6) 0.026(5) 0.027(5) -0.010(4) 0.004(4) 0.002(4)
N3 0.053(6) 0.022(5) 0.037(6) -0.001(4) 0.007(5) -0.005(4)
N4 0.055(7) 0.031(5) 0.042(6) -0.003(4) -0.013(5) 0.003(5)
O1 0.047(5) 0.027(4) 0.022(4) -0.007(3) -0.003(3) -0.005(3)
O2 0.040(5) 0.036(4) 0.033(4) -0.006(3) -0.005(4) 0.008(4)
P1 0.0430(18) 0.0214(14) 0.0223(15) -0.0034(11) -0.0010(13) -0.0011(13)
P2 0.0451(19) 0.0289(16) 0.0327(17) 0.0003(13) -0.0043(14) -0.0045(14)
C1 0.070(9) 0.022(6) 0.029(6) 0.004(5) -0.004(6) 0.008(6)
C2 0.041(7) 0.029(6) 0.035(7) 0.001(5) -0.007(5) 0.004(5)
C3 0.084(10) 0.033(7) 0.021(6) -0.003(5) -0.006(6) -0.014(6)
C4 0.079(10) 0.026(6) 0.032(7) 0.006(5) 0.001(7) -0.013(6)
C5 0.069(9) 0.039(7) 0.025(6) 0.003(5) 0.003(6) -0.015(6)
C6 0.052(8) 0.015(5) 0.026(6) 0.000(4) -0.009(5) 0.000(5)
C7 0.042(7) 0.031(6) 0.045(7) -0.012(5) 0.005(6) -0.006(5)
C8 0.047(8) 0.032(6) 0.047(7) -0.006(5) -0.008(6) 0.000(6)
C9 0.060(9) 0.030(6) 0.030(6) -0.003(5) -0.011(6) -0.006(6)
C10 0.069(10) 0.052(8) 0.052(8) -0.031(7) -0.004(7) -0.012(7)
C11 0.037(7) 0.055(8) 0.046(7) -0.021(6) 0.002(6) -0.009(6)
C12 0.126(13) 0.013(5) 0.020(6) -0.007(4) 0.010(7) -0.021(7)
C13 0.032(7) 0.052(8) 0.048(8) -0.013(6) 0.003(6) -0.004(6)
C14 0.050(8) 0.046(8) 0.050(8) -0.010(6) 0.020(7) -0.005(6)
C15 0.042(8) 0.051(8) 0.070(9) -0.017(7) -0.005(7) 0.004(6)
C16 0.045(8) 0.059(9) 0.053(8) 0.011(7) -0.002(7) 0.004(7)
C17 0.048(8) 0.051(8) 0.049(8) 0.008(6) -0.002(6) 0.010(6)
C18 0.053(8) 0.046(7) 0.022(6) -0.009(5) 0.011(5) -0.021(6)
C19 0.058(8) 0.029(6) 0.022(6) -0.005(5) 0.005(5) -0.001(5)
C20 0.061(9) 0.024(6) 0.039(7) -0.002(5) -0.003(6) 0.003(6)
C21 0.062(9) 0.023(6) 0.052(8) -0.011(6) 0.014(7) -0.010(6)
C22 0.065(9) 0.051(8) 0.042(8) -0.029(6) 0.011(7) -0.012(7)
C23 0.055(8) 0.033(6) 0.029(6) 0.002(5) -0.002(6) -0.003(6)
C24 0.080(10) 0.030(6) 0.044(8) -0.011(5) -0.001(7) -0.011(6)
C25 0.069(10) 0.034(7) 0.048(8) -0.003(6) -0.008(7) -0.013(6)
C26 0.058(9) 0.037(7) 0.084(11) -0.005(7) 0.013(8) -0.015(7)
C27 0.137(16) 0.048(9) 0.050(9) -0.008(7) 0.041(10) -0.036(9)
C28 0.090(12) 0.038(8) 0.067(10) -0.014(7) 0.024(9) -0.022(7)
C29 0.070(10) 0.041(7) 0.047(8) 0.011(6) -0.008(7) -0.008(7)
C30 0.127(17) 0.033(8) 0.120(15) 0.024(9) -0.061(13) 0.001(9)
C31 0.20(3) 0.042(9) 0.102(15) 0.004(9) -0.045(17) -0.007(12)
C32 0.122(16) 0.055(10) 0.067(11) 0.027(8) -0.028(11) -0.013(10)
C33 0.20(3) 0.080(14) 0.21(3) 0.075(17) -0.15(2) -0.045(16)
C34 0.23(3) 0.044(10) 0.14(2) 0.018(11) -0.12(2) -0.018(13)
C35 0.046(8) 0.057(8) 0.065(9) -0.031(7) 0.015(7) -0.010(7)
C36 0.073(10) 0.035(7) 0.050(8) 0.004(6) 0.007(7) -0.002(7)
C37 0.049(8) 0.036(7) 0.046(7) -0.012(6) -0.010(6) 0.010(6)
C38 0.050(8) 0.034(7) 0.071(9) -0.009(6) -0.018(7) -0.002(6)
Ti2 0.0372(12) 0.0192(10) 0.0294(11) -0.0035(8) 0.0002(9) 0.0008(8)
N5 0.042(6) 0.020(5) 0.031(5) -0.004(4) 0.003(4) -0.005(4)
N6 0.048(6) 0.017(5) 0.038(6) -0.001(4) 0.004(5) -0.001(4)
N7 0.047(6) 0.025(5) 0.045(6) -0.012(4) -0.005(5) 0.001(4)
N8 0.048(6) 0.021(5) 0.043(6) -0.008(4) 0.008(5) -0.007(4)
O3 0.044(5) 0.022(4) 0.029(4) -0.003(3) 0.001(3) 0.001(3)
O4 0.042(5) 0.019(4) 0.025(4) -0.002(3) 0.000(3) 0.005(3)
P3 0.0441(19) 0.0294(15) 0.0241(15) -0.0024(12) -0.0006(13) 0.0019(13)
P4 0.0461(18) 0.0186(14) 0.0233(15) -0.0013(11) 0.0012(13) -0.0001(13)
C39 0.046(7) 0.041(7) 0.023(6) -0.010(5) -0.008(5) 0.000(6)
C40 0.041(7) 0.034(6) 0.030(6) -0.009(5) -0.010(5) 0.004(5)
C41 0.051(8) 0.035(7) 0.032(7) -0.006(5) -0.004(6) -0.003(6)
C42 0.046(8) 0.018(6) 0.069(9) -0.015(6) -0.014(7) -0.001(5)
C43 0.058(9) 0.027(6) 0.045(7) -0.012(5) -0.013(7) 0.003(6)
C44 0.053(8) 0.033(6) 0.031(6) 0.001(5) 0.007(6) 0.001(6)
C45 0.062(9) 0.051(8) 0.053(8) 0.018(7) -0.017(7) 0.003(7)
C46 0.092(12) 0.037(7) 0.061(9) 0.012(6) -0.021(8) -0.010(7)
C47 0.080(11) 0.038(7) 0.043(8) 0.005(6) 0.000(7) -0.013(7)
C48 0.058(9) 0.038(7) 0.055(8) 0.015(6) -0.005(7) -0.013(6)
C49 0.075(10) 0.039(7) 0.048(8) 0.011(6) -0.012(7) -0.006(7)
C50 0.040(7) 0.021(5) 0.029(6) 0.001(4) 0.000(5) 0.004(5)
C51 0.065(9) 0.022(6) 0.033(7) -0.002(5) -0.019(6) 0.001(5)
C52 0.048(8) 0.039(7) 0.051(8) -0.003(6) -0.006(6) 0.012(6)
C53 0.042(8) 0.043(7) 0.057(8) 0.018(6) 0.005(7) 0.010(6)
C54 0.042(8) 0.039(7) 0.050(8) -0.007(6) 0.015(6) 0.010(6)
C55 0.060(9) 0.032(6) 0.038(7) -0.010(5) 0.003(6) 0.011(6)
C56 0.056(8) 0.020(6) 0.029(6) -0.004(5) 0.007(5) -0.014(5)
C57 0.044(7) 0.023(6) 0.023(6) 0.006(5) 0.000(5) -0.001(5)
C58 0.071(9) 0.015(6) 0.025(6) 0.006(5) 0.016(6) 0.000(5)
C59 0.066(9) 0.035(7) 0.031(7) 0.009(5) 0.013(6) 0.017(6)
C60 0.084(10) 0.025(6) 0.021(6) 0.007(5) -0.008(6) -0.001(6)
C61 0.109(12) 0.022(6) 0.025(6) -0.014(5) -0.018(7) -0.004(7)
C62 0.070(10) 0.082(11) 0.036(8) -0.011(7) 0.000(7) 0.013(8)
C63 0.049(9) 0.077(10) 0.050(8) -0.031(7) -0.010(7) 0.007(7)
C64 0.048(8) 0.057(9) 0.080(11) -0.038(8) 0.001(8) -0.009(7)
C65 0.063(10) 0.051(8) 0.055(9) 0.001(7) 0.001(7) -0.029(7)
C66 0.053(9) 0.037(7) 0.051(8) 0.003(6) -0.009(6) -0.005(6)
C67 0.046(8) 0.033(6) 0.028(6) -0.011(5) 0.003(5) -0.006(5)
C68 0.033(7) 0.055(8) 0.045(7) -0.022(6) 0.000(6) 0.005(6)
C69 0.049(8) 0.063(9) 0.046(8) -0.036(7) 0.008(6) 0.003(7)
C70 0.064(9) 0.026(6) 0.032(7) -0.007(5) 0.008(6) 0.006(6)
C71 0.057(8) 0.027(6) 0.042(7) -0.011(5) 0.003(6) 0.002(6)
C72 0.048(8) 0.033(6) 0.037(7) -0.008(5) 0.002(6) -0.008(5)
C73 0.082(10) 0.034(7) 0.041(7) 0.006(6) -0.001(7) 0.009(7)
C74 0.049(8) 0.044(7) 0.054(8) 0.015(6) -0.007(7) 0.006(6)
C75 0.063(9) 0.035(7) 0.047(8) -0.010(6) 0.020(7) -0.003(6)
C76 0.024(7) 0.072(9) 0.058(9) -0.021(7) 0.010(6) -0.001(6)

loop_
_atom_type_symbol
_atom_type_description
_atom_type_scat_dispersion_real
_atom_type_scat_dispersion_imag
_atom_type_scat_source
C C 0.0033 0.0016 'International Tables Vol C Tables 4.2.6.8 and 6.1.1.4'
H H 0.0000 0.0000 'International Tables Vol C Tables 4.2.6.8 and 6.1.1.4'
N N 0.0061 0.0033 'International Tables Vol C Tables 4.2.6.8 and 6.1.1.4'
O O 0.0106 0.0060 'International Tables Vol C Tables 4.2.6.8 and 6.1.1.4'
P P 0.1023 0.0942 'International Tables Vol C Tables 4.2.6.8 and 6.1.1.4'
Ti Ti 0.2776 0.4457 'International Tables Vol C Tables 4.2.6.8 and 6.1.1.4'

loop_
_geom_angle_atom_site_label_1
_geom_angle_atom_site_label_2
_geom_angle_atom_site_label_3
_geom_angle
N4 Ti1 N3 94.9(4)
N4 Ti1 O1 95.9(4)
N3 Ti1 O1 88.8(3)
N4 Ti1 N2 99.7(4)
N3 Ti1 N2 90.8(4)
O1 Ti1 N2 164.4(3)
N4 Ti1 O2 168.7(4)
N3 Ti1 O2 95.3(4)
O1 Ti1 O2 79.4(3)
N2 Ti1 O2 85.0(3)
N4 Ti1 N1 87.5(4)
N3 Ti1 N1 176.0(4)
O1 Ti1 N1 87.7(3)
N2 Ti1 N1 92.0(3)
O2 Ti1 N1 82.1(3)
C2 N1 C3 105.3(9)
C2 N1 Ti1 128.5(7)
C3 N1 Ti1 125.7(7)
C19 N2 C20 104.8(9)
C19 N2 Ti1 130.8(7)
C20 N2 Ti1 124.4(7)
C36 N3 C35 109.4(10)
C36 N3 Ti1 127.2(8)
C35 N3 Ti1 123.3(8)
C38 N4 C37 108.1(10)
C38 N4 Ti1 124.0(8)
C37 N4 Ti1 127.3(8)
P1 O1 Ti1 132.1(4)
P2 O2 Ti1 130.2(5)
O1 P1 C12 109.5(5)
O1 P1 C6 107.7(5)
C12 P1 C6 112.4(5)
O1 P1 C1 109.6(5)
C12 P1 C1 107.9(6)
C6 P1 C1 109.6(5)
O2 P2 C18 108.8(5)
O2 P2 C23 111.1(5)
C18 P2 C23 107.4(5)
O2 P2 C29 107.1(5)
C18 P2 C29 113.0(6)
C23 P2 C29 109.5(6)
C2 C1 P1 110.6(8)
C2 C1 H1A 109.5
P1 C1 H1A 109.5
C2 C1 H1B 109.5
P1 C1 H1B 109.5
H1A C1 H1B 108.1
N1 C2 C5 109.3(10)
N1 C2 C1 122.7(10)
C5 C2 C1 127.9(11)
C4 C3 N1 111.0(10)
C4 C3 H3 124.5
N1 C3 H3 124.5
C3 C4 C5 106.8(11)
C3 C4 H4 126.6
C5 C4 H4 126.6
C4 C5 C2 107.4(11)
C4 C5 H5 126.3
C2 C5 H5 126.3
C7 C6 C11 110.4(10)
C7 C6 P1 110.0(8)
C11 C6 P1 115.4(8)
C7 C6 H6 106.8
C11 C6 H6 106.8
P1 C6 H6 106.8
C6 C7 C8 110.9(9)
C6 C7 H7A 109.5
C8 C7 H7A 109.5
C6 C7 H7B 109.5
C8 C7 H7B 109.5
H7A C7 H7B 108.0
C9 C8 C7 110.3(10)
C9 C8 H8A 109.6
C7 C8 H8A 109.6
C9 C8 H8B 109.6
C7 C8 H8B 109.6
H8A C8 H8B 108.1
C10 C9 C8 111.9(10)
C10 C9 H9A 109.2
C8 C9 H9A 109.2
C10 C9 H9B 109.2
C8 C9 H9B 109.2
H9A C9 H9B 107.9
C9 C10 C11 111.0(11)
C9 C10 H10A 109.4
C11 C10 H10A 109.4
C9 C10 H10B 109.4
C11 C10 H10B 109.4
H10A C10 H10B 108.0
C6 C11 C10 109.9(10)
C6 C11 H11A 109.7
C10 C11 H11A 109.7
C6 C11 H11B 109.7
C10 C11 H11B 109.7
H11A C11 H11B 108.2
C13 C12 C17 108.0(11)
C13 C12 P1 119.0(9)
C17 C12 P1 114.2(9)
C13 C12 H12 104.7
C17 C12 H12 104.7
P1 C12 H12 104.7
C14 C13 C12 113.5(11)
C14 C13 H13A 108.9
C12 C13 H13A 108.9
C14 C13 H13B 108.9
C12 C13 H13B 108.9
H13A C13 H13B 107.7
C13 C14 C15 111.0(11)
C13 C14 H14A 109.4
C15 C14 H14A 109.4
C13 C14 H14B 109.4
C15 C14 H14B 109.4
H14A C14 H14B 108.0
C14 C15 C16 110.6(11)
C14 C15 H15A 109.5
C16 C15 H15A 109.5
C14 C15 H15B 109.5
C16 C15 H15B 109.5
H15A C15 H15B 108.1
C17 C16 C15 112.7(12)
C17 C16 H16A 109.1
C15 C16 H16A 109.1
C17 C16 H16B 109.1
C15 C16 H16B 109.1
H16A C16 H16B 107.8
C16 C17 C12 112.2(12)
C16 C17 H17A 109.2
C12 C17 H17A 109.2
C16 C17 H17B 109.2
C12 C17 H17B 109.2
H17A C17 H17B 107.9
C19 C18 P2 110.2(7)
C19 C18 H18A 109.6
P2 C18 H18A 109.6
C19 C18 H18B 109.6
P2 C18 H18B 109.6
H18A C18 H18B 108.1
C22 C19 N2 111.5(11)
C22 C19 C18 128.6(11)
N2 C19 C18 119.9(9)
C21 C20 N2 110.4(11)
C21 C20 H20 124.8
N2 C20 H20 124.8
C20 C21 C22 105.1(11)
C20 C21 H21 127.5
C22 C21 H21 127.5
C19 C22 C21 108.2(11)
C19 C22 H22 125.9
C21 C22 H22 125.9
C28 C23 C24 111.9(11)
C28 C23 P2 113.2(8)
C24 C23 P2 117.1(8)
C28 C23 H23 104.4
C24 C23 H23 104.4
P2 C23 H23 104.4
C25 C24 C23 111.5(10)
C25 C24 H24A 109.3
C23 C24 H24A 109.3
C25 C24 H24B 109.3
C23 C24 H24B 109.3
H24A C24 H24B 108.0
C26 C25 C24 113.5(11)
C26 C25 H25A 108.9
C24 C25 H25A 108.9
C26 C25 H25B 108.9
C24 C25 H25B 108.9
H25A C25 H25B 107.7
C25 C26 C27 110.3(12)
C25 C26 H26A 109.6
C27 C26 H26A 109.6
C25 C26 H26B 109.6
C27 C26 H26B 109.6
H26A C26 H26B 108.1
C28 C27 C26 110.9(12)
C28 C27 H27A 109.5
C26 C27 H27A 109.5
C28 C27 H27B 109.5
C26 C27 H27B 109.5
H27A C27 H27B 108.1
C23 C28 C27 111.3(11)
C23 C28 H28A 109.4
C27 C28 H28A 109.4
C23 C28 H28B 109.4
C27 C28 H28B 109.4
H28A C28 H28B 108.0
C34 C29 C30 110.4(14)
C34 C29 P2 118.8(12)
C30 C29 P2 109.5(10)
C34 C29 H29 105.7
C30 C29 H29 105.7
P2 C29 H29 105.7
C29 C30 C31 108.9(16)
C29 C30 H30A 109.9
C31 C30 H30A 109.9
C29 C30 H30B 109.9
C31 C30 H30B 109.9
H30A C30 H30B 108.3
C32 C31 C30 110.7(16)
C32 C31 H31A 109.5
C30 C31 H31A 109.5
C32 C31 H31B 109.5
C30 C31 H31B 109.5
H31A C31 H31B 108.1
C31 C32 C33 109.0(17)
C31 C32 H32A 109.9
C33 C32 H32A 109.9
C31 C32 H32B 109.9
C33 C32 H32B 109.9
H32A C32 H32B 108.3
C32 C33 C34 106(2)
C32 C33 H33A 110.4
C34 C33 H33A 110.4
C32 C33 H33B 110.4
C34 C33 H33B 110.4
H33A C33 H33B 108.6
C29 C34 C33 107.9(18)
C29 C34 H34A 110.1
C33 C34 H34A 110.1
C29 C34 H34B 110.1
C33 C34 H34B 110.1
H34A C34 H34B 108.4
N3 C35 H35A 109.5
N3 C35 H35B 109.5
H35A C35 H35B 109.5
N3 C35 H35C 109.5
H35A C35 H35C 109.5
H35B C35 H35C 109.5
N3 C36 H36A 109.5
N3 C36 H36B 109.5
H36A C36 H36B 109.5
N3 C36 H36C 109.5
H36A C36 H36C 109.5
H36B C36 H36C 109.5
N4 C37 H37A 109.5
N4 C37 H37B 109.5
H37A C37 H37B 109.5
N4 C37 H37C 109.5
H37A C37 H37C 109.5
H37B C37 H37C 109.5
N4 C38 H38A 109.5
N4 C38 H38B 109.5
H38A C38 H38B 109.5
N4 C38 H38C 109.5
H38A C38 H38C 109.5
H38B C38 H38C 109.5
N7 Ti2 N8 95.0(4)
N7 Ti2 O4 89.3(3)
N8 Ti2 O4 95.8(3)
N7 Ti2 N5 91.7(4)
N8 Ti2 N5 98.6(4)
O4 Ti2 N5 165.4(3)
N7 Ti2 O3 93.6(4)
N8 Ti2 O3 169.9(4)
O4 Ti2 O3 79.1(3)
N5 Ti2 O3 86.4(3)
N7 Ti2 N6 176.8(4)
N8 Ti2 N6 86.7(4)
O4 Ti2 N6 87.8(3)
N5 Ti2 N6 90.7(3)
O3 Ti2 N6 84.4(3)
C40 N5 C41 103.8(8)
C40 N5 Ti2 130.4(7)
C41 N5 Ti2 125.8(7)
C58 N6 C57 105.7(9)
C58 N6 Ti2 125.8(8)
C57 N6 Ti2 128.3(7)
C74 N7 C73 108.3(10)
C74 N7 Ti2 124.3(7)
C73 N7 Ti2 127.3(8)
C76 N8 C75 107.2(10)
C76 N8 Ti2 124.3(8)
C75 N8 Ti2 128.5(8)
P3 O3 Ti2 130.7(4)
P4 O4 Ti2 131.2(4)
O3 P3 C50 110.6(5)
O3 P3 C39 108.3(5)
C50 P3 C39 106.4(5)
O3 P3 C44 111.7(5)
C50 P3 C44 112.8(6)
C39 P3 C44 106.7(5)
O4 P4 C61 109.9(5)
O4 P4 C56 109.7(5)
C61 P4 C56 107.2(6)
O4 P4 C67 107.0(5)
C61 P4 C67 112.9(5)
C56 P4 C67 110.2(5)
C40 C39 P3 110.4(8)
C40 C39 H39A 109.6
P3 C39 H39A 109.6
C40 C39 H39B 109.6
P3 C39 H39B 109.6
H39A C39 H39B 108.1
C43 C40 N5 110.3(10)
C43 C40 C39 128.0(11)
N5 C40 C39 121.5(9)
C42 C41 N5 111.6(11)
C42 C41 H41 124.2
N5 C41 H41 124.2
C41 C42 C43 107.2(10)
C41 C42 H42 126.4
C43 C42 H42 126.4
C40 C43 C42 107.0(11)
C40 C43 H43 126.5
C42 C43 H43 126.5
C49 C44 C45 109.6(11)
C49 C44 P3 111.5(8)
C45 C44 P3 111.1(9)
C49 C44 H44 108.2
C45 C44 H44 108.2
P3 C44 H44 108.2
C44 C45 C46 113.1(12)
C44 C45 H45A 109.0
C46 C45 H45A 109.0
C44 C45 H45B 109.0
C46 C45 H45B 109.0
H45A C45 H45B 107.8
C47 C46 C45 111.0(11)
C47 C46 H46A 109.4
C45 C46 H46A 109.4
C47 C46 H46B 109.4
C45 C46 H46B 109.4
H46A C46 H46B 108.0
C46 C47 C48 110.4(11)
C46 C47 H47A 109.6
C48 C47 H47A 109.6
C46 C47 H47B 109.6
C48 C47 H47B 109.6
H47A C47 H47B 108.1
C49 C48 C47 111.3(12)
C49 C48 H48A 109.4
C47 C48 H48A 109.4
C49 C48 H48B 109.4
C47 C48 H48B 109.4
H48A C48 H48B 108.0
C44 C49 C48 114.1(11)
C44 C49 H49A 108.7
C48 C49 H49A 108.7
C44 C49 H49B 108.7
C48 C49 H49B 108.7
H49A C49 H49B 107.6
C51 C50 C55 109.5(10)
C51 C50 P3 113.6(7)
C55 C50 P3 115.7(7)
C51 C50 H50 105.8
C55 C50 H50 105.8
P3 C50 H50 105.8
C50 C51 C52 110.4(9)
C50 C51 H51A 109.6
C52 C51 H51A 109.6
C50 C51 H51B 109.6
C52 C51 H51B 109.6
H51A C51 H51B 108.1
C53 C52 C51 111.9(10)
C53 C52 H52A 109.2
C51 C52 H52A 109.2
C53 C52 H52B 109.2
C51 C52 H52B 109.2
H52A C52 H52B 107.9
C52 C53 C54 113.0(11)
C52 C53 H53A 109.0
C54 C53 H53A 109.0
C52 C53 H53B 109.0
C54 C53 H53B 109.0
H53A C53 H53B 107.8
C53 C54 C55 110.4(10)
C53 C54 H54A 109.6
C55 C54 H54A 109.6
C53 C54 H54B 109.6
C55 C54 H54B 109.6
H54A C54 H54B 108.1
C54 C55 C50 109.6(9)
C54 C55 H55A 109.7
C50 C55 H55A 109.7
C54 C55 H55B 109.7
C50 C55 H55B 109.7
H55A C55 H55B 108.2
C57 C56 P4 110.2(7)
C57 C56 H56A 109.6
P4 C56 H56A 109.6
C57 C56 H56B 109.6
P4 C56 H56B 109.6
H56A C56 H56B 108.1
N6 C57 C60 110.3(9)
N6 C57 C56 122.1(10)
C60 C57 C56 127.6(10)
N6 C58 C59 111.2(10)
N6 C58 H58 124.4
C59 C58 H58 124.4
C58 C59 C60 106.9(10)
C58 C59 H59 126.5
C60 C59 H59 126.5
C57 C60 C59 105.8(10)
C57 C60 H60 127.1
C59 C60 H60 127.1
C62 C61 C66 108.8(11)
C62 C61 P4 117.3(10)
C66 C61 P4 113.7(9)
C62 C61 H61 105.3
C66 C61 H61 105.3
P4 C61 H61 105.3
C63 C62 C61 113.0(12)
C63 C62 H62A 109.0
C61 C62 H62A 109.0
C63 C62 H62B 109.0
C61 C62 H62B 109.0
H62A C62 H62B 107.8
C64 C63 C62 111.9(13)
C64 C63 H63A 109.2
C62 C63 H63A 109.2
C64 C63 H63B 109.2
C62 C63 H63B 109.2
H63A C63 H63B 107.9
C65 C64 C63 111.1(11)
C65 C64 H64A 109.4
C63 C64 H64A 109.4
C65 C64 H64B 109.4
C63 C64 H64B 109.4
H64A C64 H64B 108.0
C66 C65 C64 112.1(12)
C66 C65 H65A 109.2
C64 C65 H65A 109.2
C66 C65 H65B 109.2
C64 C65 H65B 109.2
H65A C65 H65B 107.9
C65 C66 C61 114.1(11)
C65 C66 H66A 108.7
C61 C66 H66A 108.7
C65 C66 H66B 108.7
C61 C66 H66B 108.7
H66A C66 H66B 107.6
C72 C67 C68 111.3(10)
C72 C67 P4 110.7(8)
C68 C67 P4 114.2(8)
C72 C67 H67 106.7
C68 C67 H67 106.7
P4 C67 H67 106.7
C69 C68 C67 111.3(11)
C69 C68 H68A 109.4
C67 C68 H68A 109.4
C69 C68 H68B 109.4
C67 C68 H68B 109.4
H68A C68 H68B 108.0
C70 C69 C68 112.4(10)
C70 C69 H69A 109.1
C68 C69 H69A 109.1
C70 C69 H69B 109.1
C68 C69 H69B 109.1
H69A C69 H69B 107.8
C69 C70 C71 113.5(10)
C69 C70 H70A 108.9
C71 C70 H70A 108.9
C69 C70 H70B 108.9
C71 C70 H70B 108.9
H70A C70 H70B 107.7
C72 C71 C70 110.8(10)
C72 C71 H71A 109.5
C70 C71 H71A 109.5
C72 C71 H71B 109.5
C70 C71 H71B 109.5
H71A C71 H71B 108.1
C67 C72 C71 111.8(10)
C67 C72 H72A 109.3
C71 C72 H72A 109.3
C67 C72 H72B 109.3
C71 C72 H72B 109.3
H72A C72 H72B 107.9
N7 C73 H73A 109.5
N7 C73 H73B 109.5
H73A C73 H73B 109.5
N7 C73 H73C 109.5
H73A C73 H73C 109.5
H73B C73 H73C 109.5
N7 C74 H74A 109.5
N7 C74 H74B 109.5
H74A C74 H74B 109.5
N7 C74 H74C 109.5
H74A C74 H74C 109.5
H74B C74 H74C 109.5
N8 C75 H75A 109.5
N8 C75 H75B 109.5
H75A C75 H75B 109.5
N8 C75 H75C 109.5
H75A C75 H75C 109.5
H75B C75 H75C 109.5
N8 C76 H76A 109.5
N8 C76 H76B 109.5
H76A C76 H76B 109.5
N8 C76 H76C 109.5
H76A C76 H76C 109.5
H76B C76 H76C 109.5

loop_
_geom_bond_atom_site_label_1
_geom_bond_atom_site_label_2
_geom_bond_distance
Ti1 N4 1.939(10)
Ti1 N3 1.940(9)
Ti1 O1 2.039(7)
Ti1 N2 2.088(8)
Ti1 O2 2.157(8)
Ti1 N1 2.183(9)
N1 C2 1.378(14)
N1 C3 1.388(15)
N2 C19 1.363(14)
N2 C20 1.412(15)
N3 C36 1.450(15)
N3 C35 1.464(15)
N4 C38 1.442(16)
N4 C37 1.472(15)
O1 P1 1.528(8)
O2 P2 1.477(8)
P1 C12 1.742(17)
P1 C6 1.805(10)
P1 C1 1.806(10)
P2 C18 1.791(12)
P2 C23 1.799(12)
P2 C29 1.821(13)
C1 C2 1.483(16)
C1 H1A 0.9900
C1 H1B 0.9900
C2 C5 1.393(17)
C3 C4 1.360(18)
C3 H3 0.9500
C4 C5 1.388(17)
C4 H4 0.9500
C5 H5 0.9500
C6 C7 1.517(17)
C6 C11 1.518(16)
C6 H6 1.0000
C7 C8 1.531(16)
C7 H7A 0.9900
C7 H7B 0.9900
C8 C9 1.518(17)
C8 H8A 0.9900
C8 H8B 0.9900
C9 C10 1.500(19)
C9 H9A 0.9900
C9 H9B 0.9900
C10 C11 1.547(16)
C10 H10A 0.9900
C10 H10B 0.9900
C11 H11A 0.9900
C11 H11B 0.9900
C12 C13 1.557(17)
C12 C17 1.560(17)
C12 H12 1.0000
C13 C14 1.500(18)
C13 H13A 0.9900
C13 H13B 0.9900
C14 C15 1.528(19)
C14 H14A 0.9900
C14 H14B 0.9900
C15 C16 1.530(19)
C15 H15A 0.9900
C15 H15B 0.9900
C16 C17 1.496(19)
C16 H16A 0.9900
C16 H16B 0.9900
C17 H17A 0.9900
C17 H17B 0.9900
C18 C19 1.503(17)
C18 H18A 0.9900
C18 H18B 0.9900
C19 C22 1.335(16)
C20 C21 1.366(17)
C20 H20 0.9500
C21 C22 1.424(19)
C21 H21 0.9500
C22 H22 0.9500
C23 C28 1.523(19)
C23 C24 1.527(16)
C23 H23 1.0000
C24 C25 1.523(17)
C24 H24A 0.9900
C24 H24B 0.9900
C25 C26 1.479(19)
C25 H25A 0.9900
C25 H25B 0.9900
C26 C27 1.55(2)
C26 H26A 0.9900
C26 H26B 0.9900
C27 C28 1.526(18)
C27 H27A 0.9900
C27 H27B 0.9900
C28 H28A 0.9900
C28 H28B 0.9900
C29 C34 1.41(2)
C29 C30 1.52(2)
C29 H29 1.0000
C30 C31 1.62(2)
C30 H30A 0.9900
C30 H30B 0.9900
C31 C32 1.38(2)
C31 H31A 0.9900
C31 H31B 0.9900
C32 C33 1.50(3)
C32 H32A 0.9900
C32 H32B 0.9900
C33 C34 1.64(3)
C33 H33A 0.9900
C33 H33B 0.9900
C34 H34A 0.9900
C34 H34B 0.9900
C35 H35A 0.9800
C35 H35B 0.9800
C35 H35C 0.9800
C36 H36A 0.9800
C36 H36B 0.9800
C36 H36C 0.9800
C37 H37A 0.9800
C37 H37B 0.9800
C37 H37C 0.9800
C38 H38A 0.9800
C38 H38B 0.9800
C38 H38C 0.9800
Ti2 N7 1.925(10)
Ti2 N8 1.931(10)
Ti2 O4 2.040(7)
Ti2 N5 2.075(8)
Ti2 O3 2.151(8)
Ti2 N6 2.166(10)
N5 C40 1.391(14)
N5 C41 1.402(15)
N6 C58 1.366(14)
N6 C57 1.376(14)
N7 C74 1.444(16)
N7 C73 1.473(15)
N8 C76 1.469(16)
N8 C75 1.470(15)
O3 P3 1.520(8)
O4 P4 1.529(8)
P3 C50 1.787(11)
P3 C39 1.805(11)
P3 C44 1.821(11)
P4 C61 1.770(16)
P4 C56 1.801(10)
P4 C67 1.829(11)
C39 C40 1.503(16)
C39 H39A 0.9900
C39 H39B 0.9900
C40 C43 1.379(16)
C41 C42 1.343(16)
C41 H41 0.9500
C42 C43 1.397(18)
C42 H42 0.9500
C43 H43 0.9500
C44 C49 1.494(18)
C44 C45 1.513(17)
C44 H44 1.0000
C45 C46 1.516(19)
C45 H45A 0.9900
C45 H45B 0.9900
C46 C47 1.51(2)
C46 H46A 0.9900
C46 H46B 0.9900
C47 C48 1.518(19)
C47 H47A 0.9900
C47 H47B 0.9900
C48 C49 1.512(17)
C48 H48A 0.9900
C48 H48B 0.9900
C49 H49A 0.9900
C49 H49B 0.9900
C50 C51 1.541(16)
C50 C55 1.551(15)
C50 H50 1.0000
C51 C52 1.546(16)
C51 H51A 0.9900
C51 H51B 0.9900
C52 C53 1.478(17)
C52 H52A 0.9900
C52 H52B 0.9900
C53 C54 1.505(19)
C53 H53A 0.9900
C53 H53B 0.9900
C54 C55 1.544(16)
C54 H54A 0.9900
C54 H54B 0.9900
C55 H55A 0.9900
C55 H55B 0.9900
C56 C57 1.485(15)
C56 H56A 0.9900
C56 H56B 0.9900
C57 C60 1.398(16)
C58 C59 1.373(18)
C58 H58 0.9500
C59 C60 1.407(17)
C59 H59 0.9500
C60 H60 0.9500
C61 C62 1.519(18)
C61 C66 1.530(17)
C61 H61 1.0000
C62 C63 1.51(2)
C62 H62A 0.9900
C62 H62B 0.9900
C63 C64 1.50(2)
C63 H63A 0.9900
C63 H63B 0.9900
C64 C65 1.50(2)
C64 H64A 0.9900
C64 H64B 0.9900
C65 C66 1.490(19)
C65 H65A 0.9900
C65 H65B 0.9900
C66 H66A 0.9900
C66 H66B 0.9900
C67 C72 1.483(17)
C67 C68 1.536(16)
C67 H67 1.0000
C68 C69 1.519(16)
C68 H68A 0.9900
C68 H68B 0.9900
C69 C70 1.466(18)
C69 H69A 0.9900
C69 H69B 0.9900
C70 C71 1.527(16)
C70 H70A 0.9900
C70 H70B 0.9900
C71 C72 1.522(16)
C71 H71A 0.9900
C71 H71B 0.9900
C72 H72A 0.9900
C72 H72B 0.9900
C73 H73A 0.9800
C73 H73B 0.9800
C73 H73C 0.9800
C74 H74A 0.9800
C74 H74B 0.9800
C74 H74C 0.9800
C75 H75A 0.9800
C75 H75B 0.9800
C75 H75C 0.9800
C76 H76A 0.9800
C76 H76B 0.9800
C76 H76C 0.9800
